data_1526107
loop_
_publ_author_name
'Naili, H.'
'Mhiri, T.'
'Daoud, A.'

_publ_section_title
;
 Crystal structure characterisation and vibrational study of a mixed
 compound Cs0.4 Rb0.6 H2 P O4
;
_journal_name_full 'Phase Transition'
_journal_page_first 271
_journal_page_last 286
_journal_volume 71
_journal_year 2000
_chemical_formula_sum 'Cs0.4 H2 O4 P Rb0.6'
_chemical_name_systematic '(Cs0.4 Rb0.6) (H2 P O4)'
_space_group_IT_number 11
_symmetry_space_group_name_Hall '-P 2yb'
_symmetry_space_group_name_H-M 'P 1 21/m 1'
_cell_angle_alpha 90
_cell_angle_beta 108.26
_cell_angle_gamma 90
_cell_formula_units_Z 2
_cell_length_a 4.8183
_cell_length_b 6.2671
_cell_length_c 7.762
_cell_volume 222.585
_citation_journal_id_ASTM PHTRDP
_cod_data_source_file Naili_PHTRDP_2000_386.cif
_cod_data_source_block H2Cs0.4O4P1Rb0.6
_cod_original_cell_volume 222.5846
_cod_original_formula_sum 'H2 Cs0.4 O4 P1 Rb0.6'
_cod_database_code 1526107

loop_
_symmetry_equiv_pos_as_xyz
x,y,z
-x,y+1/2,-z
-x,-y,-z
x,-y-1/2,z

loop_
_atom_site_label
_atom_site_type_symbol
_atom_site_fract_x
_atom_site_fract_y
_atom_site_fract_z
_atom_site_occupancy
_atom_site_U_iso_or_equiv
P1 P+5 0.5317 0.75 0.2412 1 0.0
H1 H+1 0.1991 0.75 0.3587 1 0.0
O1 O-2 0.3905 0.75 0.3973 1 0.0
Rb1 Rb+1 0.04664 0.25 0.26399 0.6 0.0
O2 O-2 0.8502 0.75 0.3286 1 0.0
O3 O-2 0.4169 0.9475 0.1279 1 0.0
Cs1 Cs+1 0.04664 0.25 0.26399 0.4 0.0
H2 H+1 0.48 0.9969 0.0146 0.5 0.0
